data_4021107
loop_
_publ_author_name
'Naoki Kise'
'Kengo Ohya'
'Kie Arimoto'
'Yutaka Yamashita'
'Yuuki Hirano'
'Tadahiro Ono'
'Nasuo Ueda'

_publ_section_title
;
 Electroreductive Intramolecular Coupling of Aromatic \b- and
 \g-Imino Esters: A New Synthetic Method for
 N-Alkoxycarbonyl-2-aryl-3-ones and cis-2-Aryl-3-ols
 of Pyrrolidines and Piperidines
;
_journal_name_full 'Journal of Organic Chemistry'
_journal_page_first 7710
_journal_page_last 7719
_journal_paper_doi 10.1021/jo0488917
_journal_volume 69
_journal_year 2004
_chemical_formula_moiety 'C13 H14 N2 O3 '
_chemical_formula_sum 'C13 H14 N2 O3'
_chemical_formula_weight 246.27
_space_group_IT_number 14
_symmetry_cell_setting monoclinic
_symmetry_space_group_name_Hall '-P 2yab'
_symmetry_space_group_name_H-M 'P 1 21/a 1'
_cell_angle_alpha 90
_cell_angle_beta 110.642(2)
_cell_angle_gamma 90
_cell_formula_units_Z 4
_cell_length_a 9.9726(6)
_cell_length_b 12.5133(6)
_cell_length_c 10.5966(7)
_cell_measurement_temperature 296.1
_cell_volume 1237.5(1)
_exptl_crystal_density_diffrn 1.322
_cod_original_sg_symbol_H-M 'P 21/a'
_cod_original_formula_sum 'C13 H14 N2 O3 '
_cod_database_code 4021107

loop_
_symmetry_equiv_pos_as_xyz
x,y,z
-x,-y,-z
-x+1/2,y+1/2,-z
x+1/2,-y+1/2,z

loop_
_atom_site_label
_atom_site_type_symbol
_atom_site_fract_x
_atom_site_fract_y
_atom_site_fract_z
_atom_site_U_iso_or_equiv
_atom_site_adp_type
_atom_site_occupancy
_atom_site_symmetry_multiplicity
_atom_site_calc_flag
_atom_site_refinement_flags
_atom_site_disorder_assembly
_atom_site_disorder_group
O(1) O 0.2232(1) 0.22913(8) 0.2835(1) 0.0643(3) Uani 1.00 1 d . . .
O(2) O 0.2903(1) -0.12148(8) 0.02863(9) 0.0601(3) Uani 1.00 1 d . . .
O(3) O 0.5306(1) -0.11553(8) 0.1390(1) 0.0612(3) Uani 1.00 1 d . . .
N(1) N 0.3931(1) 0.00493(8) 0.1868(1) 0.0448(3) Uani 1.00 1 d . . .
N(5) N -0.1923(1) -0.1536(1) 0.4614(1) 0.0629(4) Uani 1.00 1 d . . .
C(1) C 0.2601(1) 0.06321(9) 0.1679(1) 0.0420(3) Uani 1.00 1 d . . .
C(2) C 0.3201(1) 0.1707(1) 0.2407(1) 0.0515(4) Uani 1.00 1 d . . .
C(3) C 0.4567(2) 0.1372(1) 0.3524(2) 0.0593(4) Uani 1.00 1 d . . .
C(4) C 0.5207(1) 0.0540(1) 0.2870(2) 0.0567(4) Uani 1.00 1 d . . .
C(5) C 0.1605(1) 0.00779(9) 0.2271(1) 0.0394(3) Uani 1.00 1 d . . .
C(6) C 0.0165(1) 0.0372(1) 0.1816(1) 0.0470(3) Uani 1.00 1 d . . .
C(7) C -0.0766(1) -0.0052(1) 0.2391(1) 0.0494(3) Uani 1.00 1 d . . .
C(8) C -0.0253(1) -0.07861(9) 0.3434(1) 0.0448(3) Uani 1.00 1 d . . .
C(9) C 0.1175(1) -0.1106(1) 0.3884(1) 0.0504(3) Uani 1.00 1 d . . .
C(10) C 0.2092(1) -0.0677(1) 0.3296(1) 0.0474(3) Uani 1.00 1 d . . .
C(11) C -0.1202(1) -0.1210(1) 0.4076(1) 0.0502(3) Uani 1.00 1 d . . .
C(12) C 0.3954(1) -0.0805(1) 0.1104(1) 0.0440(3) Uani 1.00 1 d . . .
C(13) C 0.5451(3) -0.2115(2) 0.0708(2) 0.0776(6) Uani 1.00 1 d . . .
H(1) H 0.207(2) 0.080(1) 0.070(2) 0.052(4) Uiso 1.00 1 c . . .
H(2) H 0.345(1) 0.226(1) 0.174(1) 0.042(3) Uiso 1.00 1 c . . .
H(3) H 0.427(2) 0.106(1) 0.428(2) 0.068(5) Uiso 1.00 1 c . . .
H(4) H 0.519(2) 0.198(2) 0.385(2) 0.077(5) Uiso 1.00 1 c . . .
H(5) H 0.577(2) -0.002(2) 0.351(2) 0.084(6) Uiso 1.00 1 c . . .
H(6) H 0.580(2) 0.084(2) 0.238(2) 0.072(5) Uiso 1.00 1 c . . .
H(7) H -0.016(2) 0.090(1) 0.109(2) 0.057(4) Uiso 1.00 1 c . . .
H(8) H -0.175(2) 0.015(2) 0.204(2) 0.071(5) Uiso 1.00 1 c . . .
H(9) H 0.152(2) -0.159(1) 0.467(2) 0.069(5) Uiso 1.00 1 c . . .
H(10) H 0.313(2) -0.088(1) 0.367(2) 0.066(4) Uiso 1.00 1 c . . .
H(11) H 0.503(3) -0.269(2) 0.102(3) 0.120(9) Uiso 1.00 1 c . . .
H(12) H 0.495(3) -0.210(2) -0.024(3) 0.107(7) Uiso 1.00 1 c . . .
H(13) H 0.649(3) -0.218(2) 0.095(3) 0.124(9) Uiso 1.00 1 c . . .
H(14) H 0.211(3) 0.190(2) 0.361(2) 0.104(7) Uiso 1.00 1 c . . .

loop_
_atom_site_aniso_label
_atom_site_aniso_U_11
_atom_site_aniso_U_22
_atom_site_aniso_U_33
_atom_site_aniso_U_12
_atom_site_aniso_U_13
_atom_site_aniso_U_23
O(1) 0.0835(8) 0.0465(5) 0.0817(7) 0.0106(5) 0.0524(6) 0.0016(5)
O(2) 0.0573(6) 0.0600(6) 0.0569(6) 0.0020(4) 0.0128(5) -0.0128(4)
O(3) 0.0514(6) 0.0647(6) 0.0698(6) 0.0153(4) 0.0242(5) -0.0092(5)
N(1) 0.0361(5) 0.0487(6) 0.0516(6) 0.0022(4) 0.0178(4) -0.0065(4)
N(5) 0.0630(7) 0.0655(8) 0.0688(7) -0.0030(6) 0.0338(6) 0.0092(6)
C(1) 0.0404(6) 0.0449(6) 0.0438(6) 0.0060(4) 0.0187(5) 0.0038(5)
C(2) 0.0639(8) 0.0400(6) 0.0646(7) -0.0009(5) 0.0402(6) -0.0005(5)
C(3) 0.0550(8) 0.0602(8) 0.0667(8) -0.0147(6) 0.0264(7) -0.0194(7)
C(4) 0.0418(6) 0.0614(8) 0.0662(8) -0.0056(6) 0.0183(6) -0.0128(7)
C(5) 0.0383(6) 0.0405(6) 0.0397(5) 0.0029(4) 0.0143(4) 0.0010(4)
C(6) 0.0412(6) 0.0538(7) 0.0467(6) 0.0088(5) 0.0163(5) 0.0128(5)
C(7) 0.0379(6) 0.0599(7) 0.0513(7) 0.0067(5) 0.0167(5) 0.0105(5)
C(8) 0.0457(7) 0.0453(6) 0.0458(6) -0.0019(5) 0.0190(5) 0.0019(5)
C(9) 0.0494(7) 0.0490(7) 0.0529(7) 0.0064(5) 0.0181(5) 0.0138(5)
C(10) 0.0399(6) 0.0490(7) 0.0515(7) 0.0074(5) 0.0137(5) 0.0097(5)
C(11) 0.0518(7) 0.0493(7) 0.0520(7) -0.0000(5) 0.0214(5) 0.0056(5)
C(12) 0.0449(6) 0.0456(6) 0.0442(6) 0.0048(5) 0.0190(5) 0.0018(5)
C(13) 0.094(1) 0.072(1) 0.075(1) 0.032(1) 0.039(1) -0.0042(9)

loop_
_geom_bond_atom_site_label_1
_geom_bond_atom_site_label_2
_geom_bond_distance
_geom_bond_publ_flag
_geom_bond_site_symmetry_1
_geom_bond_site_symmetry_2
O(1) C(2) 1.408(2) yes . .
O(1) H(14) 1.00(3) no . .
O(2) C(12) 1.213(1) yes . .
O(3) C(12) 1.347(2) yes . .
O(3) C(13) 1.435(2) yes . .
N(1) C(1) 1.463(2) yes . .
N(1) C(4) 1.474(2) yes . .
N(1) C(12) 1.346(2) yes . .
N(5) C(11) 1.139(2) yes . .
C(1) C(2) 1.561(2) yes . .
C(1) C(5) 1.517(2) yes . .
C(1) H(1) 1.01(1) no . .
C(2) C(3) 1.515(2) yes . .
C(2) H(2) 1.08(1) no . .
C(3) C(4) 1.512(2) yes . .
C(3) H(3) 1.02(2) no . .
C(3) H(4) 0.96(2) no . .
C(4) H(5) 1.00(2) no . .
C(4) H(6) 0.99(2) no . .
C(5) C(6) 1.393(2) yes . .
C(5) C(10) 1.391(2) yes . .
C(6) C(7) 1.384(2) yes . .
C(6) H(7) 0.98(2) no . .
C(7) C(8) 1.388(2) yes . .
C(7) H(8) 0.95(2) no . .
C(8) C(9) 1.392(2) yes . .
C(8) C(11) 1.446(2) yes . .
C(9) C(10) 1.384(2) yes . .
C(9) H(9) 0.99(2) no . .
C(10) H(10) 1.01(2) no . .
C(13) H(11) 0.95(3) no . .
C(13) H(12) 0.95(3) no . .
C(13) H(13) 0.98(3) no . .
